data_4318746
loop_
_publ_author_name
'Xiaoming Ren'
'Qingjin Meng'
'You Song'
'Changsheng Lu'
'Chuanjiang Hu'
'Xiaoyuan Chen'

_publ_section_title
;
 Unusual Magnetic Properties of One-Dimensional Molecule-Based Magnets
 Associated with a Structural Phase Transition
;
_journal_name_full 'Inorganic Chemistry'
_journal_page_first 5686
_journal_page_last 5692
_journal_paper_doi 10.1021/ic0111637
_journal_volume 41
_journal_year 2002
_chemical_formula_sum 'C20 H11 Cl N5 Ni S4'
_chemical_formula_weight 543.74
_chemical_name_systematic
;
   ?
;
_space_group_IT_number 14
_symmetry_cell_setting monoclinic
_symmetry_space_group_name_Hall '-P 2ybc'
_symmetry_space_group_name_H-M 'P 1 21/c 1'
_atom_sites_solution_hydrogens geom
_atom_sites_solution_primary direct
_atom_sites_solution_secondary difmap
_audit_creation_method SHELXL-97
_cell_angle_alpha 90.00
_cell_angle_beta 102.55(2)
_cell_angle_gamma 90.00
_cell_formula_units_Z 4
_cell_length_a 12.105(2)
_cell_length_b 26.218(4)
_cell_length_c 7.374(2)
_cell_measurement_reflns_used 31
_cell_measurement_temperature 293(2)
_cell_measurement_theta_max 12.24
_cell_measurement_theta_min 5.16
_cell_volume 2284.4(8)
_computing_cell_refinement 'Bruker XSCANS'
_computing_data_collection 'Bruker XSCANS'
_computing_data_reduction 'Bruker SHELXTL'
_computing_molecular_graphics 'Bruker SHELXTL'
_computing_publication_material 'Bruker SHELXTL'
_computing_structure_refinement 'Bruker SHELXTL'
_computing_structure_solution 'Bruker SHELXTL'
_diffrn_ambient_temperature 293(2)
_diffrn_measured_fraction_theta_full 0.993
_diffrn_measured_fraction_theta_max 0.993
_diffrn_measurement_device_type 'Bruker P4'
_diffrn_measurement_method '2\q/\w scans'
_diffrn_radiation_monochromator graphite
_diffrn_radiation_source 'fine-focus sealed tube'
_diffrn_radiation_type MoK\a
_diffrn_radiation_wavelength 0.71073
_diffrn_reflns_av_R_equivalents 0.0455
_diffrn_reflns_av_sigmaI/netI 0.0561
_diffrn_reflns_limit_h_max 14
_diffrn_reflns_limit_h_min -14
_diffrn_reflns_limit_k_max 1
_diffrn_reflns_limit_k_min -31
_diffrn_reflns_limit_l_max 8
_diffrn_reflns_limit_l_min -1
_diffrn_reflns_number 5200
_diffrn_reflns_theta_full 25.00
_diffrn_reflns_theta_max 25.00
_diffrn_reflns_theta_min 1.89
_diffrn_standards_decay_% 3.84
_diffrn_standards_interval_count 97
_diffrn_standards_number 3
_exptl_absorpt_coefficient_mu 1.350
_exptl_absorpt_correction_T_max 0.5492
_exptl_absorpt_correction_T_min 0.4004
_exptl_absorpt_correction_type psi-scan
_exptl_crystal_colour black
_exptl_crystal_density_diffrn 1.581
_exptl_crystal_density_method 'not measured'
_exptl_crystal_description block
_exptl_crystal_F_000 1100
_exptl_crystal_size_max 0.60
_exptl_crystal_size_mid 0.40
_exptl_crystal_size_min 0.40
_refine_diff_density_max 0.457
_refine_diff_density_min -0.426
_refine_diff_density_rms 0.073
_refine_ls_extinction_method none
_refine_ls_goodness_of_fit_ref 1.023
_refine_ls_hydrogen_treatment mixed
_refine_ls_matrix_type full
_refine_ls_number_parameters 294
_refine_ls_number_reflns 3997
_refine_ls_number_restraints 0
_refine_ls_restrained_S_all 1.023
_refine_ls_R_factor_all 0.0773
_refine_ls_R_factor_gt 0.0460
_refine_ls_shift/su_max 0.001
_refine_ls_shift/su_mean 0.000
_refine_ls_structure_factor_coef Fsqd
_refine_ls_weighting_details 'calc w=1/[\s^2^(Fo^2^)+(0.0564P)^2^+1.0205P] where P=(Fo^2^+2Fc^2^)/3'
_refine_ls_weighting_scheme calc
_refine_ls_wR_factor_gt 0.1065
_refine_ls_wR_factor_ref 0.1226
_reflns_number_gt 2860
_reflns_number_total 3997
_reflns_threshold_expression >2sigma(I)
_cod_data_source_file ic0111637_2.cif
_cod_data_source_block ClPyNi(Complex2)
_cod_depositor_comments
;
The following automatic conversions were performed:

'_symmetry_cell_setting' value 'Monoclinic' changed to 'monoclinic'
according to the built-in table from CIF Core dictionary named
'cif_core.dic' version 2.4.1 from
2010-06-29.

'_exptl_absorpt_correction_type' value 'Psi-scan'
changed to 'psi-scan' according to the built-in table from CIF Core
dictionary named 'cif_core.dic' version 2.4.1 from 2010-06-29.

Automatic conversion script
Id: cif_fix_values 1646 2011-03-28 12:23:43Z adriana 
;
_cod_original_cell_volume 2284.2(9)
_cod_original_sg_symbol_H-M 'P 1 21/c 1 '
_cod_database_code 4318746

loop_
_symmetry_equiv_pos_as_xyz
'x, y, z'
'-x, y+1/2, -z+1/2'
'-x, -y, -z'
'x, -y-1/2, z-1/2'

loop_
_atom_site_label
_atom_site_type_symbol
_atom_site_fract_x
_atom_site_fract_y
_atom_site_fract_z
_atom_site_U_iso_or_equiv
_atom_site_adp_type
_atom_site_occupancy
_atom_site_symmetry_multiplicity
_atom_site_calc_flag
_atom_site_refinement_flags
_atom_site_disorder_assembly
_atom_site_disorder_group
Ni1 Ni 0.23179(4) 0.775029(19) 0.96049(7) 0.04560(17) Uani 1 1 d . . .
S1 S 0.36954(8) 0.72445(4) 1.06904(16) 0.0530(3) Uani 1 1 d . . .
S2 S 0.11793(9) 0.71287(4) 0.87488(16) 0.0531(3) Uani 1 1 d . . .
S3 S 0.34007(9) 0.83893(4) 1.05709(15) 0.0528(3) Uani 1 1 d . . .
S4 S 0.09049(9) 0.82344(4) 0.85273(16) 0.0545(3) Uani 1 1 d . . .
Cl1 Cl -0.23891(15) 0.83238(5) 0.49986(19) 0.0928(5) Uani 1 1 d . . .
N1 N 0.4394(4) 0.58841(17) 1.1398(7) 0.0837(13) Uani 1 1 d . . .
N2 N 0.0967(4) 0.57374(16) 0.8883(7) 0.0833(13) Uani 1 1 d . . .
N3 N 0.3314(4) 0.97843(16) 1.1178(7) 0.0846(13) Uani 1 1 d . . .
N4 N -0.0102(4) 0.95351(18) 0.8381(7) 0.0900(14) Uani 1 1 d . . .
N5 N -0.2789(3) 0.57728(12) 0.6184(5) 0.0511(8) Uani 1 1 d . . .
C1 C 0.3807(4) 0.62182(17) 1.0905(6) 0.0570(11) Uani 1 1 d . . .
C2 C 0.3101(3) 0.66533(15) 1.0309(5) 0.0472(9) Uani 1 1 d . . .
C3 C 0.1986(3) 0.65972(16) 0.9457(5) 0.0471(9) Uani 1 1 d . . .
C4 C 0.1442(4) 0.61116(17) 0.9152(6) 0.0563(11) Uani 1 1 d . . .
C5 C 0.2943(4) 0.93992(19) 1.0648(7) 0.0607(11) Uani 1 1 d . . .
C6 C 0.2505(3) 0.89060(16) 1.0053(5) 0.0507(10) Uani 1 1 d . . .
C7 C 0.1401(3) 0.88350(15) 0.9151(5) 0.0498(10) Uani 1 1 d . . .
C8 C 0.0593(4) 0.92376(18) 0.8744(6) 0.0603(11) Uani 1 1 d . . .
C9 C -0.1667(4) 0.68480(19) 0.5306(7) 0.0642(12) Uani 1 1 d . . .
H9 H -0.1046 0.6654 0.5640 0.068(14) Uiso 1 1 d R . .
C10 C -0.1576(4) 0.73698(19) 0.5445(7) 0.0667(13) Uani 1 1 d . . .
H10 H -0.0830 0.7529 0.5854 0.083(15) Uiso 1 1 d R . .
C11 C -0.2521(4) 0.76642(17) 0.4903(6) 0.0563(11) Uani 1 1 d . . .
C12 C -0.3569(4) 0.7442(2) 0.4274(7) 0.0688(13) Uani 1 1 d . . .
H12 H -0.4126 0.7677 0.3954 0.088(17) Uiso 1 1 d R . .
C13 C -0.3644(4) 0.69233(19) 0.4160(7) 0.0650(12) Uani 1 1 d . . .
H13 H -0.4313 0.6774 0.3740 0.077(15) Uiso 1 1 d R . .
C14 C -0.2701(3) 0.66154(17) 0.4673(5) 0.0496(10) Uani 1 1 d . . .
C15 C -0.2780(4) 0.60511(19) 0.4421(6) 0.0650(12) Uani 1 1 d . . .
H15A H -0.2286 0.5919 0.4024 0.084(19) Uiso 1 1 d R . .
H15B H -0.3505 0.5956 0.3538 0.11(2) Uiso 1 1 d R . .
C16 C -0.1833(4) 0.55952(17) 0.7208(7) 0.0638(12) Uani 1 1 d . . .
H16 H -0.1151 0.5653 0.6883 0.059(13) Uiso 1 1 d R . .
C17 C -0.1818(5) 0.53586(19) 0.8852(8) 0.0791(15) Uani 1 1 d . . .
H17 H -0.1149 0.5206 0.9407 0.11(2) Uiso 1 1 d R . .
C18 C -0.2800(6) 0.5287(2) 0.9404(8) 0.0852(17) Uani 1 1 d . . .
H18 H -0.2722 0.5162 1.0473 0.083(18) Uiso 1 1 d R . .
C19 C -0.3779(6) 0.5463(2) 0.8331(10) 0.0925(19) Uani 1 1 d . . .
H19 H -0.4520 0.5407 0.8449 0.092(17) Uiso 1 1 d R . .
C20 C -0.3770(4) 0.5710(2) 0.6718(8) 0.0734(14) Uani 1 1 d . . .
H20 H -0.442(4) 0.592(2) 0.598(7) 0.101(18) Uiso 1 1 d . . .

loop_
_atom_site_aniso_label
_atom_site_aniso_U_11
_atom_site_aniso_U_22
_atom_site_aniso_U_33
_atom_site_aniso_U_23
_atom_site_aniso_U_13
_atom_site_aniso_U_12
Ni1 0.0403(3) 0.0504(3) 0.0441(3) 0.0047(2) 0.0048(2) -0.0019(2)
S1 0.0402(5) 0.0553(6) 0.0592(7) 0.0022(5) 0.0010(5) -0.0014(5)
S2 0.0414(6) 0.0552(6) 0.0574(7) 0.0043(5) -0.0010(5) -0.0015(4)
S3 0.0424(5) 0.0560(6) 0.0577(7) 0.0037(5) 0.0059(5) -0.0042(5)
S4 0.0437(6) 0.0581(6) 0.0576(7) 0.0029(5) 0.0018(5) -0.0004(5)
Cl1 0.1521(15) 0.0613(8) 0.0665(9) 0.0088(6) 0.0269(9) 0.0022(8)
N1 0.064(3) 0.069(3) 0.108(4) -0.002(3) -0.003(2) 0.015(2)
N2 0.072(3) 0.062(3) 0.110(4) -0.005(2) 0.005(3) -0.015(2)
N3 0.086(3) 0.059(3) 0.103(4) -0.006(2) 0.007(3) -0.012(2)
N4 0.079(3) 0.083(3) 0.101(4) 0.001(3) 0.004(3) 0.022(3)
N5 0.0453(19) 0.0464(19) 0.058(2) -0.0025(16) 0.0045(17) -0.0011(15)
C1 0.046(2) 0.058(3) 0.064(3) -0.005(2) 0.004(2) -0.002(2)
C2 0.046(2) 0.056(3) 0.040(2) 0.0010(18) 0.0116(18) 0.0005(19)
C3 0.043(2) 0.057(3) 0.043(2) -0.0026(18) 0.0115(18) -0.0022(18)
C4 0.050(2) 0.056(3) 0.061(3) 0.001(2) 0.008(2) 0.002(2)
C5 0.054(3) 0.063(3) 0.064(3) 0.003(2) 0.011(2) 0.003(2)
C6 0.054(2) 0.051(2) 0.048(2) 0.0049(19) 0.014(2) -0.0070(19)
C7 0.051(2) 0.053(2) 0.045(2) 0.0023(19) 0.0110(19) 0.0011(19)
C8 0.057(3) 0.061(3) 0.059(3) 0.001(2) 0.005(2) 0.004(2)
C9 0.041(2) 0.071(3) 0.078(3) 0.013(2) 0.007(2) 0.006(2)
C10 0.051(3) 0.070(3) 0.073(3) 0.008(3) 0.001(2) -0.012(2)
C11 0.072(3) 0.056(3) 0.042(2) 0.0067(19) 0.014(2) -0.001(2)
C12 0.060(3) 0.077(3) 0.069(3) 0.011(3) 0.015(3) 0.022(3)
C13 0.043(2) 0.075(3) 0.073(3) 0.000(3) 0.003(2) -0.003(2)
C14 0.047(2) 0.060(3) 0.041(2) 0.0058(19) 0.0070(18) 0.0030(19)
C15 0.066(3) 0.069(3) 0.058(3) -0.003(2) 0.009(3) 0.001(2)
C16 0.050(3) 0.059(3) 0.078(3) 0.004(2) 0.006(2) 0.003(2)
C17 0.079(4) 0.064(3) 0.081(4) 0.013(3) -0.011(3) 0.001(3)
C18 0.132(6) 0.055(3) 0.070(4) 0.008(3) 0.024(4) -0.007(3)
C19 0.088(4) 0.074(4) 0.128(6) 0.018(4) 0.052(4) 0.001(3)
C20 0.058(3) 0.067(3) 0.096(4) 0.011(3) 0.017(3) 0.002(2)

loop_
_atom_type_symbol
_atom_type_description
_atom_type_scat_dispersion_real
_atom_type_scat_dispersion_imag
_atom_type_scat_source
C C 0.0033 0.0016 'International Tables Vol C Tables 4.2.6.8 and 6.1.1.4'
H H 0.0000 0.0000 'International Tables Vol C Tables 4.2.6.8 and 6.1.1.4'
N N 0.0061 0.0033 'International Tables Vol C Tables 4.2.6.8 and 6.1.1.4'
S S 0.1246 0.1234 'International Tables Vol C Tables 4.2.6.8 and 6.1.1.4'
Cl Cl 0.1484 0.1585 'International Tables Vol C Tables 4.2.6.8 and 6.1.1.4'
Ni Ni 0.3393 1.1124 'International Tables Vol C Tables 4.2.6.8 and 6.1.1.4'

loop_
_geom_angle_atom_site_label_1
_geom_angle_atom_site_label_2
_geom_angle_atom_site_label_3
_geom_angle
_geom_angle_site_symmetry_1
_geom_angle_site_symmetry_3
_geom_angle_publ_flag
S2 Ni1 S4 86.01(5) . . ?
S2 Ni1 S1 92.17(5) . . ?
S4 Ni1 S1 178.07(5) . . ?
S2 Ni1 S3 176.68(5) . . ?
S4 Ni1 S3 92.37(5) . . ?
S1 Ni1 S3 89.40(5) . . ?
C2 S1 Ni1 103.55(14) . . ?
C3 S2 Ni1 103.94(14) . . ?
C6 S3 Ni1 103.28(14) . . ?
C7 S4 Ni1 103.92(14) . . ?
C16 N5 C20 120.7(4) . . ?
C16 N5 C15 119.9(4) . . ?
C20 N5 C15 119.4(4) . . ?
N1 C1 C2 177.8(5) . . ?
C3 C2 C1 121.2(4) . . ?
C3 C2 S1 120.8(3) . . ?
C1 C2 S1 118.0(3) . . ?
C2 C3 C4 122.9(4) . . ?
C2 C3 S2 119.5(3) . . ?
C4 C3 S2 117.6(3) . . ?
N2 C4 C3 177.0(5) . . ?
N3 C5 C6 177.6(5) . . ?
C7 C6 C5 122.0(4) . . ?
C7 C6 S3 120.0(3) . . ?
C5 C6 S3 117.9(3) . . ?
C6 C7 C8 123.6(4) . . ?
C6 C7 S4 120.2(3) . . ?
C8 C7 S4 116.1(3) . . ?
N4 C8 C7 175.6(5) . . ?
C10 C9 C14 121.2(4) . . ?
C11 C10 C9 119.5(4) . . ?
C10 C11 C12 120.7(5) . . ?
C10 C11 Cl1 119.1(4) . . ?
C12 C11 Cl1 120.2(4) . . ?
C13 C12 C11 119.0(4) . . ?
C12 C13 C14 121.7(4) . . ?
C9 C14 C13 118.0(4) . . ?
C9 C14 C15 120.7(4) . . ?
C13 C14 C15 121.2(4) . . ?
C14 C15 N5 112.9(4) . . ?
N5 C16 C17 120.7(5) . . ?
C18 C17 C16 119.3(5) . . ?
C17 C18 C19 119.5(6) . . ?
C20 C19 C18 120.1(6) . . ?
N5 C20 C19 119.6(5) . . ?

loop_
_geom_bond_atom_site_label_1
_geom_bond_atom_site_label_2
_geom_bond_distance
_geom_bond_site_symmetry_2
_geom_bond_publ_flag
Ni1 S2 2.1392(12) . ?
Ni1 S4 2.1395(12) . ?
Ni1 S1 2.1447(12) . ?
Ni1 S3 2.1510(12) . ?
S1 C2 1.706(4) . ?
S2 C3 1.717(4) . ?
S3 C6 1.725(4) . ?
S4 C7 1.712(4) . ?
Cl1 C11 1.737(5) . ?
N1 C1 1.137(5) . ?
N2 C4 1.132(6) . ?
N3 C5 1.139(6) . ?
N4 C8 1.136(6) . ?
N5 C16 1.322(5) . ?
N5 C20 1.341(6) . ?
N5 C15 1.492(5) . ?
C1 C2 1.436(6) . ?
C2 C3 1.367(5) . ?
C3 C4 1.429(6) . ?
C5 C6 1.430(6) . ?
C6 C7 1.370(6) . ?
C7 C8 1.426(6) . ?
C9 C10 1.374(6) . ?
C9 C14 1.379(6) . ?
C10 C11 1.366(6) . ?
C11 C12 1.381(7) . ?
C12 C13 1.365(7) . ?
C13 C14 1.383(6) . ?
C14 C15 1.492(6) . ?
C16 C17 1.358(7) . ?
C17 C18 1.352(7) . ?
C18 C19 1.355(8) . ?
C19 C20 1.356(8) . ?
